data_4117115
loop_
_publ_author_name
'Yasushi Yokoyama'
'Soichi Uchida'
'Yayoi Yokoyama'
'Yoko Sugawara'
'Yukio Kurita'

_publ_contact_author 'Yasushi Yokoyama'
_publ_contact_author_email yokoyama@materials.bsk.ynu.ac.jp
_publ_contact_author_fax +81-45-338-3121
_publ_contact_author_phone '+81-45-335-1451 ext.2718'
_publ_section_title
;
 Diastereoselective Photochromism of an (R)-Binaphthol-Condensed
 Indolylfulgide
;
_journal_name_full 'Journal of the American Chemical Society'
_journal_page_first 3100
_journal_page_last 3107
_journal_paper_doi 10.1021/ja9523045
_journal_volume 118
_journal_year 1996
_chemical_formula_moiety '(C41 H35 N O4)  2(C3 O H6)'
_chemical_formula_sum 'C47 H47 N O6'
_chemical_formula_weight 721.86
_chemical_melting_point 535(1)
_chemical_name_systematic
; 
 ? 
;
_space_group_IT_number 4
_symmetry_cell_setting monoclinic
_symmetry_space_group_name_Hall 'P 2yb'
_symmetry_space_group_name_H-M 'P 1 21 1'
_atom_sites_solution_hydrogens
;
>From a difference Fourier map except hydrogen atoms of acetone group. 
H's of acetone are not included in the calculations.
;
_atom_sites_solution_primary direct
_atom_sites_solution_secondary difmap
_audit_creation_method SHELXL
_cell_angle_alpha 90.00
_cell_angle_beta 99.89(5)
_cell_angle_gamma 90.00
_cell_formula_units_Z 2
_cell_length_a 10.941(9)
_cell_length_b 13.861(10)
_cell_length_c 13.141(8)
_cell_measurement_reflns_used 25
_cell_measurement_temperature 298
_cell_measurement_theta_max 14.0
_cell_measurement_theta_min 13.5
_cell_volume 1963(2)
_computing_cell_refinement 'MSC/AFC Diffractometer Control'
_computing_data_collection 'MSC/AFC Diffractometer Control'
_computing_data_reduction 'MSC/AFC Diffractometer Control'
_computing_structure_refinement 'SHELXL-93 (Sheldrick, 1993)'
_computing_structure_solution 'SHELXS-86 (Sheldrick, 1990)'
_diffrn_ambient_temperature 298
_diffrn_measurement_device 'RIGAKU AFC7R'
_diffrn_measurement_method 'omega scans'
_diffrn_radiation_monochromator graphite
_diffrn_radiation_source 'rotating anode'
_diffrn_radiation_type MoKalpha
_diffrn_radiation_wavelength 0.71069
_diffrn_reflns_av_R_equivalents 0.04
_diffrn_reflns_av_sigmaI/netI 0.0297
_diffrn_reflns_limit_h_max 14
_diffrn_reflns_limit_h_min 0
_diffrn_reflns_limit_k_max 18
_diffrn_reflns_limit_k_min 0
_diffrn_reflns_limit_l_max 16
_diffrn_reflns_limit_l_min -17
_diffrn_reflns_number 4924
_diffrn_reflns_theta_max 27.5
_diffrn_reflns_theta_min 3.0
_diffrn_standards_decay_% 'less than 1%'
_diffrn_standards_interval_count 150
_diffrn_standards_number 3
_exptl_absorpt_coefficient_mu 0.080
_exptl_absorpt_correction_type none
_exptl_crystal_colour red
_exptl_crystal_density_diffrn 1.221
_exptl_crystal_description cube
_exptl_crystal_F_000 768
_exptl_crystal_size_max 0.5
_exptl_crystal_size_mid 0.5
_exptl_crystal_size_min 0.4
_refine_diff_density_max 0.159
_refine_diff_density_min -0.198
_refine_diff_density_rms 0.037
_refine_ls_abs_structure_details
;
The absolute configuration at the quaternary carbon atom induced
by the photocylcization was determined in reference to that of 
(R)-2,2'-binaphtyl group.
;
_refine_ls_extinction_method none
_refine_ls_goodness_of_fit_all 1.018
_refine_ls_goodness_of_fit_obs 1.040
_refine_ls_hydrogen_treatment
;
Ref U except H51, H52, and H53.   U's of H51, H52, and H53 are 
setted to be two times Ueq of C17.
;
_refine_ls_matrix_type full
_refine_ls_number_parameters 519
_refine_ls_number_reflns 4675
_refine_ls_number_restraints 1
_refine_ls_restrained_S_all 1.019
_refine_ls_restrained_S_obs 1.040
_refine_ls_R_factor_all 0.0677
_refine_ls_R_factor_obs 0.0494
_refine_ls_shift/esd_max 0.159
_refine_ls_shift/esd_mean 0.011
_refine_ls_structure_factor_coef Fsqd
_refine_ls_weighting_details 'w=1/[\s^2^(Fo^2^)+(0.1135P)^2^+0.0420P] where P=(Fo^2^+2Fc^2^)/3'
_refine_ls_weighting_scheme calc
_refine_ls_wR_factor_all 0.1634
_refine_ls_wR_factor_obs 0.1459
_reflns_number_observed 3682
_reflns_number_total 4676
_reflns_observed_criterion >2sigma(I)
_cod_data_source_file ja9523045.cif
_cod_data_source_block C47H47NO6
_cod_depositor_comments
;
The following automatic conversions were performed:

'_refine_ls_weighting_scheme' value 'calc
w=1/[\s^2^(Fo^2^)+(0.1135P)^2^+0.0420P] where P=(Fo^2^+2Fc^2^)/3' was
changed to 'calc'. New tag '_refine_ls_weighting_details' was
created. The value of the new tag was set to
'w=1/[\s^2^(Fo^2^)+(0.1135P)^2^+0.0420P] where P=(Fo^2^+2Fc^2^)/3'.

Automatic conversion script
Id: cif_fix_values 3143 2015-03-26 13:38:13Z robertas 
;
_cod_original_cell_volume 1963.3(25)
_cod_original_sg_symbol_H-M 'P 21'
_cod_database_code 4117115

loop_
_symmetry_equiv_pos_as_xyz
'x, y, z'
'-x, y+1/2, -z'

loop_
_atom_site_aniso_label
_atom_site_aniso_U_11
_atom_site_aniso_U_22
_atom_site_aniso_U_33
_atom_site_aniso_U_23
_atom_site_aniso_U_13
_atom_site_aniso_U_12
O1 0.0636(12) 0.0690(13) 0.0483(10) -0.0012(9) 0.0050(9) -0.0091(11)
O24 0.0604(13) 0.090(2) 0.0664(13) -0.0014(13) 0.0019(10) -0.0176(13)
O25 0.087(2) 0.0493(11) 0.0584(11) -0.0007(9) 0.0288(11) -0.0008(11)
O26 0.0691(13) 0.0519(11) 0.0501(10) -0.0026(9) 0.0112(9) -0.0007(10)
O85 0.174(5) 0.312(11) 0.202(6) -0.096(7) 0.078(4) 0.059(6)
O89 0.140(4) 0.143(4) 0.211(5) -0.005(4) 0.073(4) -0.049(3)
N8 0.0595(15) 0.077(2) 0.069(2) 0.0063(14) -0.0086(12) -0.0085(14)
C2 0.0532(15) 0.065(2) 0.0504(14) -0.0026(13) 0.0086(11) -0.0038(14)
C3 0.0501(14) 0.061(2) 0.0501(14) -0.0033(13) 0.0080(11) -0.0026(13)
C4 0.0522(14) 0.057(2) 0.0496(13) -0.0023(12) 0.0090(11) -0.0016(12)
C5 0.060(2) 0.056(2) 0.0508(14) -0.0040(12) 0.0141(12) -0.0038(13)
C6 0.0524(14) 0.065(2) 0.0466(13) 0.0004(13) 0.0102(11) -0.0033(13)
C7 0.0480(14) 0.0530(14) 0.0546(14) -0.0038(12) 0.0074(11) -0.0068(12)
C9 0.0509(15) 0.058(2) 0.062(2) -0.0004(14) 0.0060(12) -0.0037(13)
C10 0.0545(14) 0.0543(15) 0.0505(13) -0.0011(12) 0.0092(11) -0.0011(13)
C11 0.069(2) 0.056(2) 0.0526(15) -0.0015(13) 0.0048(13) 0.0080(15)
C12 0.085(2) 0.068(2) 0.055(2) 0.0028(14) 0.014(2) 0.005(2)
C13 0.118(3) 0.078(2) 0.056(2) 0.009(2) 0.011(2) 0.021(3)
C14 0.117(4) 0.078(2) 0.060(2) 0.004(2) -0.014(2) 0.018(2)
C15 0.104(3) 0.080(3) 0.072(2) 0.002(2) -0.024(2) 0.005(2)
C16 0.073(2) 0.060(2) 0.061(2) 0.0008(14) -0.0095(14) 0.003(2)
C17 0.059(2) 0.144(5) 0.122(4) 0.040(4) -0.014(2) -0.018(3)
C18 0.074(2) 0.064(2) 0.095(3) 0.002(2) 0.028(2) 0.010(2)
C19 0.063(2) 0.119(3) 0.059(2) 0.021(2) 0.0115(15) -0.016(2)
C20 0.094(3) 0.101(4) 0.122(4) 0.033(3) -0.005(3) -0.039(3)
C21 0.074(2) 0.165(6) 0.085(3) 0.009(3) 0.030(2) 0.018(3)
C22 0.058(2) 0.074(2) 0.065(2) -0.005(2) 0.0112(14) -0.016(2)
C23 0.067(2) 0.059(2) 0.059(2) -0.0075(14) 0.0057(14) -0.0026(15)
C27 0.0505(13) 0.0484(13) 0.0517(13) 0.0000(12) 0.0089(10) 0.0016(12)
C28 0.064(2) 0.0495(15) 0.0531(14) -0.0029(12) 0.0135(12) 0.0022(13)
C29 0.081(2) 0.059(2) 0.056(2) 0.0000(14) 0.0054(15) 0.016(2)
C30 0.067(2) 0.067(2) 0.076(2) -0.006(2) 0.008(2) 0.019(2)
C31 0.054(2) 0.066(2) 0.075(2) -0.010(2) 0.0110(14) 0.0017(15)
C32 0.054(2) 0.089(3) 0.102(3) -0.008(2) 0.018(2) 0.003(2)
C33 0.062(2) 0.109(4) 0.125(4) 0.001(3) 0.033(2) -0.023(2)
C34 0.073(2) 0.085(3) 0.118(3) 0.017(3) 0.030(2) -0.015(2)
C35 0.059(2) 0.065(2) 0.095(3) 0.012(2) 0.017(2) -0.004(2)
C36 0.0519(15) 0.056(2) 0.064(2) -0.0026(13) 0.0121(12) -0.0015(13)
C37 0.0481(13) 0.0457(13) 0.0539(14) 0.0020(11) 0.0109(11) -0.0018(11)
C38 0.0536(14) 0.0499(14) 0.0536(14) -0.0024(12) 0.0099(12) -0.0018(12)
C39 0.055(2) 0.057(2) 0.069(2) -0.0042(15) 0.0208(14) 0.0035(14)
C40 0.0486(15) 0.055(2) 0.080(2) 0.0023(15) 0.0135(14) 0.0066(13)
C41 0.0481(14) 0.055(2) 0.067(2) 0.0058(14) 0.0066(12) -0.0043(13)
C42 0.060(2) 0.076(2) 0.072(2) 0.013(2) 0.0026(15) 0.000(2)
C43 0.080(2) 0.100(3) 0.063(2) 0.021(2) 0.000(2) -0.001(2)
C44 0.081(2) 0.105(3) 0.056(2) 0.008(2) 0.020(2) 0.002(2)
C45 0.060(2) 0.074(2) 0.057(2) 0.0067(15) 0.0176(13) -0.001(2)
C46 0.0505(14) 0.0509(15) 0.0548(14) 0.0058(12) 0.0089(11) -0.0029(12)
C82 0.118(4) 0.147(6) 0.105(4) -0.008(4) -0.001(3) 0.011(4)
C83 0.112(4) 0.117(4) 0.096(3) -0.004(3) 0.036(3) 0.025(3)
C84 0.130(5) 0.150(6) 0.125(5) -0.028(5) 0.004(4) -0.001(5)
C86 0.175(7) 0.242(12) 0.117(5) 0.008(7) -0.028(5) -0.058(8)
C87 0.094(3) 0.091(3) 0.107(3) -0.023(3) 0.035(3) -0.028(3)
C88 0.140(5) 0.150(6) 0.142(6) 0.034(5) -0.001(4) -0.052(5)

loop_
_atom_site_label
_atom_site_type_symbol
_atom_site_fract_x
_atom_site_fract_y
_atom_site_fract_z
_atom_site_U_iso_or_equiv
_atom_site_thermal_displace_type
_atom_site_occupancy
_atom_site_calc_flag
_atom_site_refinement_flags
O1 O 0.7712(2) 0.8618(2) 0.3483(2) 0.0608(5) Uani 1 d .
O24 O 0.9055(2) 0.9525(2) 0.2822(2) 0.0733(7) Uani 1 d .
O25 O 0.5802(2) 0.8902(2) 0.3777(2) 0.0631(6) Uani 1 d .
O26 O 0.6358(2) 0.7325(2) 0.3384(2) 0.0569(5) Uani 1 d .
O85 O 1.0897(6) 0.6109(8) 0.1539(5) 0.224(4) Uani 1 d .
O89 O 1.0440(5) 0.9880(4) 0.6461(5) 0.160(2) Uani 1 d .
N8 N 0.3914(3) 0.8743(2) -0.0467(2) 0.0708(8) Uani 1 d .
C2 C 0.8073(3) 0.9119(2) 0.2685(2) 0.0561(7) Uani 1 d .
C3 C 0.7088(3) 0.9024(2) 0.1757(2) 0.0539(6) Uani 1 d .
C4 C 0.6165(3) 0.8510(2) 0.2046(2) 0.0529(6) Uani 1 d .
C5 C 0.6463(3) 0.8297(2) 0.3185(2) 0.0553(7) Uani 1 d .
C6 C 0.7055(3) 0.9390(2) 0.0709(2) 0.0546(6) Uani 1 d .
C7 C 0.5047(3) 0.8166(2) 0.1279(2) 0.0520(6) Uani 1 d .
C9 C 0.4763(3) 0.9016(2) 0.0500(2) 0.0571(7) Uani 1 d .
C10 C 0.5935(3) 0.9344(2) 0.0092(2) 0.0531(6) Uani 1 d .
C11 C 0.5524(3) 0.9581(2) -0.1007(2) 0.0598(7) Uani 1 d .
C12 C 0.6060(4) 1.0075(3) -0.1739(3) 0.0691(9) Uani 1 d .
H47 H 0.6769(4) 1.0504(3) -0.1516(3) 0.079(12) Uiso 1 d R
C13 C 0.5404(5) 1.0179(3) -0.2733(3) 0.0843(12) Uani 1 d .
H48 H 0.5585(5) 1.0618(3) -0.3379(3) 0.109(16) Uiso 1 d R
C14 C 0.4247(5) 0.9802(3) -0.3002(3) 0.0885(13) Uani 1 d .
H49 H 0.3763(5) 0.9766(3) -0.3715(3) 0.139(22) Uiso 1 d R
C15 C 0.3665(4) 0.9318(4) -0.2286(3) 0.0900(13) Uani 1 d .
H50 H 0.3012(4) 0.8846(4) -0.2607(3) 0.138(22) Uiso 1 d R
C16 C 0.4329(3) 0.9202(3) -0.1284(3) 0.0670(8) Uani 1 d .
C17 C 0.2587(4) 0.8662(5) -0.0510(4) 0.112(2) Uani 1 d .
H51 H 0.2010(4) 0.9151(5) -0.1008(4) 0.224 Uiso 1 d R
H52 H 0.2211(4) 0.8424(5) -0.0018(4) 0.224 Uiso 1 d R
H53 H 0.2012(4) 0.8133(5) -0.1011(4) 0.224 Uiso 1 d R
C18 C 0.4253(4) 0.9907(3) 0.0991(4) 0.0757(10) Uani 1 d .
H54 H 0.4595(4) 1.0144(3) 0.1438(4) 0.138(29) Uiso 1 d R
H55 H 0.3378(4) 0.9843(3) 0.1217(4) 0.082(12) Uiso 1 d R
H56 H 0.4195(4) 1.0393(3) 0.0596(4) 0.091(15) Uiso 1 d R
C19 C 0.8188(3) 0.9790(4) 0.0340(3) 0.0801(12) Uani 1 d .
H57 H 0.7995(3) 0.9816(4) -0.0423(3) 0.072(11) Uiso 1 d R
C20 C 0.8440(5) 1.0831(4) 0.0742(5) 0.108(2) Uani 1 d .
H58 H 0.8811(5) 1.0887(4) 0.1540(5) 0.185(33) Uiso 1 d R
H59 H 0.7818(5) 1.1302(4) 0.0393(5) 0.178(31) Uiso 1 d R
H60 H 0.9202(5) 1.1098(4) 0.0419(5) 0.155(26) Uiso 1 d R
C21 C 0.9335(4) 0.9152(6) 0.0538(4) 0.106(2) Uani 1 d .
H61 H 0.9175(4) 0.8415(6) 0.0368(4) 0.139(24) Uiso 1 d R
H62 H 0.9774(4) 0.9212(6) 0.0029(4) 0.147(22) Uiso 1 d R
H63 H 0.9582(4) 0.9095(6) 0.1271(4) 0.107(16) Uiso 1 d R
C22 C 0.3949(3) 0.7871(3) 0.1795(3) 0.0653(8) Uani 1 d .
H64 H 0.4212(3) 0.7349(3) 0.2327(3) 0.070(10) Uiso 1 d R
H65 H 0.3408(3) 0.8348(3) 0.2019(3) 0.062(9) Uiso 1 d R
H66 H 0.3410(3) 0.7511(3) 0.1323(3) 0.097(15) Uiso 1 d R
C23 C 0.5465(3) 0.7256(3) 0.0737(3) 0.0624(7) Uani 1 d .
H67 H 0.6186(3) 0.7389(3) 0.0453(3) 0.063(10) Uiso 1 d R
H68 H 0.4787(3) 0.7053(3) 0.0185(3) 0.074(11) Uiso 1 d R
H69 H 0.5787(3) 0.6774(3) 0.1327(3) 0.085(12) Uiso 1 d R
C27 C 0.4994(3) 0.7791(2) 0.4921(2) 0.0502(6) Uani 1 d .
C28 C 0.4847(3) 0.8556(2) 0.4238(2) 0.0550(6) Uani 1 d .
C29 C 0.3740(3) 0.9094(3) 0.4036(2) 0.0661(8) Uani 1 d .
H70 H 0.3584(3) 0.9623(3) 0.3471(2) 0.066(10) Uiso 1 d R
C30 C 0.2748(3) 0.8830(3) 0.4478(3) 0.0704(9) Uani 1 d .
H71 H 0.1994(3) 0.9148(3) 0.4421(3) 0.069(10) Uiso 1 d R
C31 C 0.2805(3) 0.8006(3) 0.5130(3) 0.0652(8) Uani 1 d .
C32 C 0.1783(3) 0.7716(4) 0.5591(4) 0.0813(11) Uani 1 d .
H72 H 0.1002(3) 0.8151(4) 0.5373(4) 0.078(11) Uiso 1 d R
C33 C 0.1853(4) 0.6913(4) 0.6189(4) 0.0966(15) Uani 1 d .
H73 H 0.1213(4) 0.6715(4) 0.6487(4) 0.142(23) Uiso 1 d R
C34 C 0.2912(4) 0.6357(4) 0.6344(4) 0.0906(13) Uani 1 d .
H74 H 0.2793(4) 0.5750(4) 0.6804(4) 0.157(25) Uiso 1 d R
C35 C 0.3938(3) 0.6610(3) 0.5926(3) 0.0723(9) Uani 1 d .
H75 H 0.4591(3) 0.6191(3) 0.6006(3) 0.090(14) Uiso 1 d R
C36 C 0.3932(3) 0.7471(2) 0.5331(2) 0.0571(7) Uani 1 d .
C37 C 0.6208(3) 0.7304(2) 0.5180(2) 0.0490(6) Uani 1 d .
C38 C 0.6842(3) 0.7061(2) 0.4406(2) 0.0523(6) Uani 1 d .
C39 C 0.7938(3) 0.6496(2) 0.4563(3) 0.0591(7) Uani 1 d .
H76 H 0.8383(3) 0.6352(2) 0.3983(3) 0.062(9) Uiso 1 d R
C40 C 0.8425(3) 0.6208(2) 0.5534(3) 0.0611(7) Uani 1 d .
H77 H 0.8996(3) 0.5755(2) 0.5526(3) 0.101(15) Uiso 1 d R
C41 C 0.7888(3) 0.6508(2) 0.6386(3) 0.0572(7) Uani 1 d .
C42 C 0.8439(3) 0.6253(3) 0.7406(3) 0.0704(9) Uani 1 d .
H78 H 0.9197(3) 0.5847(3) 0.7445(3) 0.076(12) Uiso 1 d R
C43 C 0.7971(4) 0.6594(4) 0.8231(3) 0.0822(11) Uani 1 d .
H79 H 0.8380(4) 0.6447(4) 0.8944(3) 0.081(12) Uiso 1 d R
C44 C 0.6949(4) 0.7219(4) 0.8080(3) 0.0796(11) Uani 1 d .
H80 H 0.6602(4) 0.7509(4) 0.8688(3) 0.074(11) Uiso 1 d R
C45 C 0.6348(3) 0.7449(3) 0.7103(2) 0.0629(8) Uani 1 d .
H81 H 0.5605(3) 0.7938(3) 0.7019(2) 0.069(10) Uiso 1 d R
C46 C 0.6794(3) 0.7086(2) 0.6222(2) 0.0521(6) Uani 1 d .
C82 C 0.8838(6) 0.6548(7) 0.1643(5) 0.126(2) Uani 1 d .
C83 C 1.0236(5) 0.6590(5) 0.1972(4) 0.106(2) Uani 1 d .
C84 C 1.0727(7) 0.7209(7) 0.2864(6) 0.138(2) Uani 1 d .
C86 C 0.8306(9) 0.9627(11) 0.5874(6) 0.184(4) Uani 1 d .
C87 C 0.9475(5) 0.9493(4) 0.6556(4) 0.0956(13) Uani 1 d .
C88 C 0.9429(8) 0.8845(7) 0.7429(6) 0.147(3) Uani 1 d .

loop_
_atom_type_symbol
_atom_type_description
_atom_type_scat_dispersion_real
_atom_type_scat_dispersion_imag
_atom_type_scat_source
O O 0.0106 0.0060 'International Tables Vol C Tables 4.2.6.8 and 6.1.1.4'
N N 0.0061 0.0033 'International Tables Vol C Tables 4.2.6.8 and 6.1.1.4'
C C 0.0033 0.0016 'International Tables Vol C Tables 4.2.6.8 and 6.1.1.4'
H H 0.0000 0.0000 'International Tables Vol C Tables 4.2.6.8 and 6.1.1.4'

loop_
_geom_angle_atom_site_label_1
_geom_angle_atom_site_label_2
_geom_angle_atom_site_label_3
_geom_angle
C2 O1 C5 109.7(2)
C28 O25 C5 121.9(2)
C5 O26 C38 113.9(2)
C16 N8 C17 117.6(3)
C16 N8 C9 107.7(3)
C17 N8 C9 121.9(4)
O24 C2 O1 119.4(3)
O24 C2 C3 132.0(3)
O1 C2 C3 108.6(2)
C4 C3 C6 123.5(3)
C4 C3 C2 106.8(3)
C6 C3 C2 129.7(3)
C3 C4 C5 109.9(3)
C3 C4 C7 122.5(3)
C5 C4 C7 127.5(3)
O26 C5 O25 113.9(2)
O26 C5 O1 111.1(3)
O25 C5 O1 102.6(2)
O26 C5 C4 111.7(3)
O25 C5 C4 112.5(3)
O1 C5 C4 104.2(2)
C10 C6 C3 115.0(3)
C10 C6 C19 122.3(3)
C3 C6 C19 122.7(3)
C4 C7 C22 113.1(3)
C4 C7 C9 104.2(2)
C22 C7 C9 114.2(3)
C4 C7 C23 106.9(3)
C22 C7 C23 107.5(3)
C9 C7 C23 110.7(2)
N8 C9 C10 102.3(3)
N8 C9 C18 110.1(3)
C10 C9 C18 107.0(3)
N8 C9 C7 113.2(3)
C10 C9 C7 111.6(2)
C18 C9 C7 112.1(3)
C6 C10 C11 132.1(3)
C6 C10 C9 121.9(3)
C11 C10 C9 105.9(3)
C12 C11 C16 119.4(3)
C12 C11 C10 134.0(3)
C16 C11 C10 106.6(3)
C13 C12 C11 119.5(4)
C14 C13 C12 120.8(4)
C13 C14 C15 121.5(4)
C14 C15 C16 117.8(4)
N8 C16 C11 112.7(3)
N8 C16 C15 126.4(4)
C11 C16 C15 120.9(4)
C6 C19 C21 115.4(4)
C6 C19 C20 109.9(4)
C21 C19 C20 113.0(4)
C28 C27 C36 118.1(3)
C28 C27 C37 120.1(3)
C36 C27 C37 121.8(3)
C27 C28 O25 122.7(3)
C27 C28 C29 122.0(3)
O25 C28 C29 115.1(3)
C30 C29 C28 119.9(3)
C29 C30 C31 121.0(3)
C32 C31 C30 121.9(3)
C32 C31 C36 119.6(4)
C30 C31 C36 118.5(3)
C33 C32 C31 120.6(4)
C32 C33 C34 120.5(4)
C35 C34 C33 121.4(4)
C34 C35 C36 120.3(4)
C31 C36 C35 117.4(3)
C31 C36 C27 120.1(3)
C35 C36 C27 122.5(3)
C38 C37 C46 117.1(3)
C38 C37 C27 119.4(3)
C46 C37 C27 123.4(2)
C37 C38 O26 119.4(3)
C37 C38 C39 123.5(3)
O26 C38 C39 117.0(3)
C40 C39 C38 119.1(3)
C39 C40 C41 120.7(3)
C42 C41 C40 120.6(3)
C42 C41 C46 119.5(3)
C40 C41 C46 119.8(3)
C43 C42 C41 120.7(4)
C42 C43 C44 120.1(3)
C45 C44 C43 121.1(4)
C44 C45 C46 120.1(3)
C45 C46 C41 118.1(3)
C45 C46 C37 122.7(3)
C41 C46 C37 119.2(3)
O85 C83 C84 122.3(7)
O85 C83 C82 120.2(7)
C84 C83 C82 117.4(5)
O89 C87 C86 125.1(7)
O89 C87 C88 120.1(6)
C86 C87 C88 114.8(6)

loop_
_geom_bond_atom_site_label_1
_geom_bond_atom_site_label_2
_geom_bond_distance
O1 C2 1.372(4)
O1 C5 1.426(4)
O24 C2 1.199(4)
O25 C28 1.381(4)
O25 C5 1.423(4)
O26 C5 1.381(4)
O26 C38 1.404(4)
O85 C83 1.197(7)
O89 C87 1.209(6)
N8 C16 1.390(5)
N8 C17 1.447(5)
N8 C9 1.488(4)
C2 C3 1.488(4)
C3 C4 1.343(4)
C3 C6 1.462(4)
C4 C5 1.507(4)
C4 C7 1.522(4)
C6 C10 1.350(4)
C6 C19 1.512(5)
C7 C22 1.533(4)
C7 C9 1.556(4)
C7 C23 1.555(4)
C9 C10 1.540(4)
C9 C18 1.543(5)
C10 C11 1.474(4)
C11 C12 1.389(5)
C11 C16 1.398(5)
C12 C13 1.386(6)
C13 C14 1.359(7)
C14 C15 1.395(7)
C15 C16 1.399(5)
C19 C21 1.521(7)
C19 C20 1.545(8)
C27 C28 1.380(4)
C27 C36 1.433(4)
C27 C37 1.476(4)
C28 C29 1.408(5)
C29 C30 1.367(5)
C30 C31 1.423(5)
C31 C32 1.419(5)
C31 C36 1.424(5)
C32 C33 1.358(7)
C33 C34 1.378(7)
C34 C35 1.377(5)
C35 C36 1.426(5)
C37 C38 1.369(4)
C37 C46 1.440(4)
C38 C39 1.418(4)
C39 C40 1.356(5)
C40 C41 1.414(5)
C41 C42 1.416(5)
C41 C46 1.426(4)
C42 C43 1.359(6)
C43 C44 1.401(6)
C44 C45 1.376(5)
C45 C46 1.423(4)
C82 C83 1.518(8)
C83 C84 1.476(10)
C86 C87 1.442(10)
C87 C88 1.465(9)

loop_
_cod_related_entry_id
_cod_related_entry_database
_cod_related_entry_code
1 ChemSpider 30660584
